data_2211070
loop_
_publ_author_name
'Jing, Zuo-Liang'
'Zhang, Qiao-Zhen'
'Yu, Ming'
'Chen, Xin'

_publ_section_title
;<i>N</i>-(2-Hydroxy-3-methoxybenzylidene)-<i>N</i>'-(2-thienylcarbonyl)hydrazine
 monohydrate
;
_journal_coeditor_code IS2069
_journal_issue 11
_journal_name_full 'Acta Crystallographica Section E'
_journal_page_first o4894
_journal_page_last o4895
_journal_paper_doi 10.1107/S1600536806040293
_journal_volume 62
_journal_year 2006
_chemical_formula_iupac 'C13 H12 N2 O3 S , H2 O'
_chemical_formula_moiety 'C13 H12 N2 O3 S , H2 O'
_chemical_formula_sum 'C13 H14 N2 O4 S'
_chemical_formula_weight 294.32
_chemical_name_systematic
;
N-(2-Acetoxythiophene)(2-hydroxy-3-methoxybenzylidene)hydrazide monohydrate
;
_space_group_IT_number 19
_symmetry_cell_setting orthorhombic
_symmetry_space_group_name_Hall 'P 2ac 2ab'
_symmetry_space_group_name_H-M 'P 21 21 21'
_atom_sites_solution_hydrogens geom
_atom_sites_solution_primary direct
_atom_sites_solution_secondary difmap
_audit_creation_method SHELXL97
_cell_angle_alpha 90.00
_cell_angle_beta 90.00
_cell_angle_gamma 90.00
_cell_formula_units_Z 4
_cell_length_a 4.8349(15)
_cell_length_b 12.890(4)
_cell_length_c 22.123(7)
_cell_measurement_reflns_used 2782
_cell_measurement_temperature 294(2)
_cell_measurement_theta_max 23.30
_cell_measurement_theta_min 2.43
_cell_volume 1378.7(7)
_computing_cell_refinement 'SAINT (Bruker, 1999)'
_computing_data_collection 'SMART (Bruker, 1999)'
_computing_data_reduction SAINT
_computing_molecular_graphics 'SHELXTL (Bruker, 1997)'
_computing_publication_material SHELXTL
_computing_structure_refinement 'SHELXL97 (Sheldrick, 1997)'
_computing_structure_solution 'SHELXS97 (Sheldrick, 1997)'
_diffrn_ambient_temperature 294(2)
_diffrn_measured_fraction_theta_full 0.999
_diffrn_measured_fraction_theta_max 0.999
_diffrn_measurement_device_type 'Bruker APEXII CCD area-detector'
_diffrn_measurement_method '\f and \w'
_diffrn_radiation_monochromator graphite
_diffrn_radiation_source 'fine-focus sealed tube'
_diffrn_radiation_type MoK\a
_diffrn_radiation_wavelength 0.71073
_diffrn_reflns_av_R_equivalents 0.0369
_diffrn_reflns_av_sigmaI/netI 0.0381
_diffrn_reflns_limit_h_max 5
_diffrn_reflns_limit_h_min -4
_diffrn_reflns_limit_k_max 15
_diffrn_reflns_limit_k_min -15
_diffrn_reflns_limit_l_max 23
_diffrn_reflns_limit_l_min -26
_diffrn_reflns_number 7249
_diffrn_reflns_theta_full 25.03
_diffrn_reflns_theta_max 25.03
_diffrn_reflns_theta_min 1.83
_diffrn_standards_number 0
_exptl_absorpt_coefficient_mu 0.249
_exptl_absorpt_correction_T_max 0.9290
_exptl_absorpt_correction_T_min 0.9200
_exptl_absorpt_correction_type multi-scan
_exptl_absorpt_process_details '(SADABS; Sheldrick, 1996)'
_exptl_crystal_colour yellow
_exptl_crystal_density_diffrn 1.418
_exptl_crystal_density_method 'not measured'
_exptl_crystal_description block
_exptl_crystal_F_000 616
_exptl_crystal_size_max 0.34
_exptl_crystal_size_mid 0.32
_exptl_crystal_size_min 0.30
_refine_diff_density_max 0.305
_refine_diff_density_min -0.222
_refine_ls_abs_structure_details 'Flack (1983), with 975 Friedel pairs'
_refine_ls_abs_structure_Flack 0.01(11)
_refine_ls_extinction_method none
_refine_ls_goodness_of_fit_ref 1.030
_refine_ls_hydrogen_treatment mixed
_refine_ls_matrix_type full
_refine_ls_number_parameters 196
_refine_ls_number_reflns 2431
_refine_ls_number_restraints 2
_refine_ls_restrained_S_all 1.030
_refine_ls_R_factor_all 0.0484
_refine_ls_R_factor_gt 0.0396
_refine_ls_shift/su_max 0.001
_refine_ls_shift/su_mean 0.000
_refine_ls_structure_factor_coef Fsqd
_refine_ls_weighting_details 'calc w = 1/[\s^2^(Fo^2^)+(0.0526P)^2^+0.2691P] where P=(Fo^2^+2Fc^2^)/3'
_refine_ls_weighting_scheme calc
_refine_ls_wR_factor_gt 0.0970
_refine_ls_wR_factor_ref 0.1023
_reflns_number_gt 2077
_reflns_number_total 2431
_reflns_threshold_expression I>2\s(I)
_cod_data_source_file is2069.cif
_cod_data_source_block I
_cod_depositor_comments
;
The following automatic conversions were performed:
'_symmetry_cell_setting' value 'Orthorhombic' changed to 'orthorhombic'
according to '/home/saulius/struct/CIF-dictionaries/cif_core.dic'
dictionary named 'cif_core.dic' version 2.4.1 from 2010-06-29.

Automatic conversion script
Id: cif_fix_enum 1527 2010-12-29 10:47:43Z saulius 

The following automatic conversions were performed:

'_symmetry_cell_setting' value 'Orthorhombic' changed to
'orthorhombic' according to
/home/saulius/struct/CIF-dictionaries/cif_core.dic dictionary named
'cif_core.dic' version 2.4.1 from 2010-06-29.

Automatic conversion script
Id: cif_fix_values 1715 2011-07-08 13:25:40Z adriana 
;
_cod_original_cell_volume 1378.8(7)
_cod_database_code 2211070
_cod_database_fobs_code 2211070

loop_
_symmetry_equiv_pos_as_xyz
'x, y, z'
'-x+1/2, -y, z+1/2'
'-x, y+1/2, -z+1/2'
'x+1/2, -y+1/2, -z'

loop_
_atom_site_type_symbol
_atom_site_label
_atom_site_fract_x
_atom_site_fract_y
_atom_site_fract_z
_atom_site_U_iso_or_equiv
_atom_site_adp_type
_atom_site_calc_flag
_atom_site_refinement_flags
_atom_site_occupancy
S S1 0.95279(19) 0.85930(6) 0.89975(3) 0.0677(3) Uani d . 1
O O1 0.5723(5) 0.90115(13) 0.80076(9) 0.0686(6) Uani d . 1
O O2 0.0182(4) 0.88869(13) 0.65587(9) 0.0527(5) Uani d . 1
H H2A 0.130(8) 0.877(3) 0.6850(16) 0.088(12) Uiso d . 1
O O3 -0.3423(4) 0.91297(14) 0.57055(9) 0.0595(5) Uani d . 1
N N1 0.4425(5) 0.73508(17) 0.78137(9) 0.0459(5) Uani d . 1
H H1A 0.454(6) 0.677(2) 0.7904(12) 0.052(8) Uiso d . 1
N N2 0.2606(5) 0.76270(15) 0.73657(9) 0.0456(5) Uani d . 1
C C1 1.1299(7) 0.7667(3) 0.93810(14) 0.0676(8) Uani d . 1
H H1 1.2580 0.7807 0.9684 0.081 Uiso calc R 1
C C2 1.0630(7) 0.6704(2) 0.91943(13) 0.0612(7) Uani d . 1
H H2 1.1406 0.6105 0.9356 0.073 Uiso calc R 1
C C3 0.8650(6) 0.66945(18) 0.87320(12) 0.0505(7) Uani d . 1
H H3 0.7971 0.6094 0.8553 0.061 Uiso calc R 1
C C4 0.7827(5) 0.76882(17) 0.85741(11) 0.0441(6) Uani d . 1
C C5 0.5911(6) 0.80750(18) 0.81098(11) 0.0463(6) Uani d . 1
C C6 0.1149(6) 0.6891(2) 0.71431(11) 0.0473(6) Uani d . 1
H H6 0.1393 0.6224 0.7293 0.057 Uiso calc R 1
C C7 -0.0872(5) 0.70538(17) 0.66655(11) 0.0429(6) Uani d . 1
C C8 -0.1253(5) 0.80234(17) 0.63951(11) 0.0414(6) Uani d . 1
C C9 -0.3236(5) 0.81363(18) 0.59371(11) 0.0447(6) Uani d . 1
C C10 -0.4790(6) 0.73024(19) 0.57500(12) 0.0492(6) Uani d . 1
H H10 -0.6085 0.7383 0.5443 0.059 Uiso calc R 1
C C11 -0.4424(6) 0.63371(19) 0.60205(12) 0.0522(6) Uani d . 1
H H11 -0.5495 0.5775 0.5899 0.063 Uiso calc R 1
C C12 -0.2470(6) 0.62167(18) 0.64692(12) 0.0515(7) Uani d . 1
H H12 -0.2212 0.5568 0.6644 0.062 Uiso calc R 1
C C13 -0.5562(7) 0.9327(2) 0.52843(14) 0.0684(8) Uani d . 1
H H13A -0.5237 0.8932 0.4923 0.103 Uiso calc R 1
H H13B -0.5593 1.0053 0.5187 0.103 Uiso calc R 1
H H13C -0.7307 0.9129 0.5456 0.103 Uiso calc R 1
O O4 0.5418(6) 1.01644(14) 0.69903(10) 0.0663(6) Uani d D 1
H H4A 0.666(7) 0.992(3) 0.6761(17) 0.099 Uiso d D 1
H H4B 0.510(9) 0.979(2) 0.7320(13) 0.099 Uiso d D 1

loop_
_atom_site_aniso_label
_atom_site_aniso_U_11
_atom_site_aniso_U_22
_atom_site_aniso_U_33
_atom_site_aniso_U_12
_atom_site_aniso_U_13
_atom_site_aniso_U_23
S1 0.0786(6) 0.0532(4) 0.0714(5) -0.0131(4) -0.0096(4) -0.0058(3)
O1 0.0968(17) 0.0354(9) 0.0736(12) 0.0074(10) -0.0102(12) 0.0048(8)
O2 0.0482(11) 0.0459(9) 0.0639(11) -0.0059(8) -0.0157(10) 0.0002(8)
O3 0.0599(13) 0.0500(10) 0.0685(12) -0.0063(9) -0.0228(10) 0.0119(8)
N1 0.0537(13) 0.0373(11) 0.0466(11) 0.0081(10) -0.0041(10) 0.0055(9)
N2 0.0452(12) 0.0479(11) 0.0437(11) 0.0101(10) -0.0014(10) 0.0028(9)
C1 0.0502(18) 0.093(2) 0.0595(17) -0.0024(17) -0.0082(15) -0.0016(16)
C2 0.0555(17) 0.0667(17) 0.0615(16) 0.0115(14) -0.0052(15) 0.0075(13)
C3 0.0557(17) 0.0415(13) 0.0542(14) 0.0062(11) -0.0066(13) -0.0020(10)
C4 0.0455(15) 0.0414(11) 0.0455(13) 0.0004(11) 0.0024(12) 0.0006(10)
C5 0.0518(16) 0.0410(12) 0.0462(13) 0.0055(12) 0.0037(12) 0.0022(10)
C6 0.0462(15) 0.0456(13) 0.0501(14) 0.0090(12) 0.0048(12) 0.0044(11)
C7 0.0370(13) 0.0444(12) 0.0474(13) 0.0045(11) 0.0053(12) -0.0017(10)
C8 0.0376(14) 0.0385(11) 0.0481(13) -0.0011(10) 0.0012(11) -0.0034(9)
C9 0.0428(14) 0.0454(12) 0.0461(13) 0.0006(11) -0.0013(12) 0.0009(10)
C10 0.0389(14) 0.0567(14) 0.0520(14) -0.0032(12) 0.0002(12) -0.0079(11)
C11 0.0462(15) 0.0453(13) 0.0651(16) -0.0077(12) 0.0049(15) -0.0113(12)
C12 0.0534(17) 0.0398(12) 0.0613(16) 0.0018(12) 0.0082(15) -0.0020(11)
C13 0.0617(19) 0.0714(18) 0.0723(18) -0.0039(16) -0.0238(17) 0.0177(15)
O4 0.0905(18) 0.0397(10) 0.0687(13) 0.0062(11) -0.0084(13) -0.0001(8)

loop_
_atom_type_symbol
_atom_type_description
_atom_type_scat_dispersion_real
_atom_type_scat_dispersion_imag
_atom_type_scat_source
C C 0.0033 0.0016 'International Tables Vol C Tables 4.2.6.8 and 6.1.1.4'
H H 0.0000 0.0000 'International Tables Vol C Tables 4.2.6.8 and 6.1.1.4'
N N 0.0061 0.0033 'International Tables Vol C Tables 4.2.6.8 and 6.1.1.4'
O O 0.0106 0.0060 'International Tables Vol C Tables 4.2.6.8 and 6.1.1.4'
S S 0.1246 0.1234 'International Tables Vol C Tables 4.2.6.8 and 6.1.1.4'

loop_
_geom_angle_atom_site_label_1
_geom_angle_atom_site_label_2
_geom_angle_atom_site_label_3
_geom_angle
_geom_angle_publ_flag
C1 S1 C4 92.12(15) ?
C8 O2 H2A 113(2) ?
C9 O3 C13 117.3(2) ?
C5 N1 N2 120.9(2) n
C5 N1 H1A 120(2) ?
N2 N1 H1A 119(2) ?
C6 N2 N1 116.0(2) n
C2 C1 S1 111.9(2) ?
C2 C1 H1 124.0 ?
S1 C1 H1 124.0 ?
C1 C2 C3 113.3(3) ?
C1 C2 H2 123.3 ?
C3 C2 H2 123.3 ?
C4 C3 C2 111.8(2) ?
C4 C3 H3 124.1 ?
C2 C3 H3 124.1 ?
C3 C4 C5 132.1(2) ?
C3 C4 S1 110.8(2) ?
C5 C4 S1 117.08(17) n
O1 C5 N1 123.4(3) n
O1 C5 C4 120.5(2) n
N1 C5 C4 116.1(2) ?
N2 C6 C7 122.9(2) n
N2 C6 H6 118.6 ?
C7 C6 H6 118.6 ?
C12 C7 C8 119.0(2) ?
C12 C7 C6 119.1(2) ?
C8 C7 C6 121.9(2) n
O2 C8 C7 123.4(2) n
O2 C8 C9 117.1(2) ?
C7 C8 C9 119.5(2) ?
C10 C9 O3 125.2(2) ?
C10 C9 C8 120.7(2) ?
O3 C9 C8 114.1(2) ?
C9 C10 C11 120.0(2) ?
C9 C10 H10 120.0 ?
C11 C10 H10 120.0 ?
C12 C11 C10 119.8(2) ?
C12 C11 H11 120.1 ?
C10 C11 H11 120.1 ?
C11 C12 C7 121.1(2) ?
C11 C12 H12 119.5 ?
C7 C12 H12 119.5 ?
O3 C13 H13A 109.5 ?
O3 C13 H13B 109.5 ?
H13A C13 H13B 109.5 ?
O3 C13 H13C 109.5 ?
H13A C13 H13C 109.5 ?
H13B C13 H13C 109.5 ?
H4A O4 H4B 114(4) ?

loop_
_geom_bond_atom_site_label_1
_geom_bond_atom_site_label_2
_geom_bond_distance
_geom_bond_publ_flag
S1 C1 1.697(3) ?
S1 C4 1.707(3) n
O1 C5 1.232(3) n
O2 C8 1.361(3) n
O2 H2A 0.85(4) ?
O3 C9 1.382(3) ?
O3 C13 1.415(3) ?
N1 C5 1.348(3) n
N1 N2 1.372(3) n
N1 H1A 0.78(3) ?
N2 C6 1.280(3) n
C1 C2 1.347(4) ?
C1 H1 0.9300 ?
C2 C3 1.401(4) ?
C2 H2 0.9300 ?
C3 C4 1.386(3) ?
C3 H3 0.9300 ?
C4 C5 1.470(4) n
C6 C7 1.454(4) n
C6 H6 0.9300 ?
C7 C12 1.396(3) ?
C7 C8 1.398(3) n
C8 C9 1.402(3) ?
C9 C10 1.375(3) ?
C10 C11 1.392(3) ?
C10 H10 0.9300 ?
C11 C12 1.379(4) ?
C11 H11 0.9300 ?
C12 H12 0.9300 ?
C13 H13A 0.9600 ?
C13 H13B 0.9600 ?
C13 H13C 0.9600 ?
O4 H4A 0.85(3) ?
O4 H4B 0.89(2) ?

loop_
_geom_hbond_atom_site_label_D
_geom_hbond_atom_site_label_H
_geom_hbond_atom_site_label_A
_geom_hbond_site_symmetry_A
_geom_hbond_distance_DH
_geom_hbond_distance_HA
_geom_hbond_distance_DA
_geom_hbond_angle_DHA
_geom_hbond_publ_flag
O4 H4B O1 . 0.89(2) 1.84(3) 2.701(3) 161(4) yes
O4 H4A O3 1_655 0.85(3) 2.55(3) 3.189(3) 133(4) yes
O4 H4A O2 1_655 0.85(3) 2.21(3) 2.988(3) 153(4) yes
N1 H1A O4 3_646 0.78(3) 2.08(3) 2.853(3) 171(3) yes
O2 H2A N2 . 0.85(4) 1.97(3) 2.683(3) 140(3) yes
C3 H3 O4 3_646 0.93 2.36 3.212(3) 152 yes
C6 H6 O4 3_646 0.93 2.60 3.374(3) 141 yes

loop_
_geom_torsion_atom_site_label_1
_geom_torsion_atom_site_label_2
_geom_torsion_atom_site_label_3
_geom_torsion_atom_site_label_4
_geom_torsion
C5 N1 N2 C6 -175.1(2)
C4 S1 C1 C2 0.1(2)
S1 C1 C2 C3 0.0(3)
C1 C2 C3 C4 -0.2(4)
C2 C3 C4 C5 177.6(3)
C2 C3 C4 S1 0.3(3)
C1 S1 C4 C3 -0.2(2)
C1 S1 C4 C5 -178.0(2)
N2 N1 C5 O1 0.9(4)
N2 N1 C5 C4 -179.1(2)
C3 C4 C5 O1 -172.0(3)
S1 C4 C5 O1 5.1(3)
C3 C4 C5 N1 8.0(4)
S1 C4 C5 N1 -174.88(19)
N1 N2 C6 C7 -180.0(2)
N2 C6 C7 C12 -176.9(2)
N2 C6 C7 C8 3.4(4)
C12 C7 C8 O2 179.4(2)
C6 C7 C8 O2 -0.9(4)
C12 C7 C8 C9 0.4(4)
C6 C7 C8 C9 -179.9(2)
C13 O3 C9 C10 6.4(4)
C13 O3 C9 C8 -173.9(2)
O2 C8 C9 C10 -179.4(2)
C7 C8 C9 C10 -0.4(4)
O2 C8 C9 O3 0.9(3)
C7 C8 C9 O3 180.0(2)
O3 C9 C10 C11 -179.7(2)
C8 C9 C10 C11 0.7(4)
C9 C10 C11 C12 -1.1(4)
C10 C11 C12 C7 1.1(4)
C8 C7 C12 C11 -0.7(4)
C6 C7 C12 C11 179.5(2)

loop_
_cod_related_entry_id
_cod_related_entry_database
_cod_related_entry_code
1 ChemSpider 21178453
